data_4300134
loop_
_publ_author_name
'Vincent J. Catalano'
'Heidi M. Kar'
'Byron L. Bennett'

_publ_section_title
;
Gold(I) and Silver(I) Metallocryptates Based on
2,9-Bis(diphenylphosphino)-1,8-naphthyridine
;
_journal_name_full 'Inorganic Chemistry'
_journal_page_first 121
_journal_page_last 127
_journal_paper_doi 10.1021/ic9908827
_journal_volume 39
_journal_year 2000
_chemical_formula_sum 'C107 H72 Au2 F18 N10.5 Na O0.5 P9'
_chemical_formula_weight 2550.40
_chemical_name_common '1, Au2Na(dppn)3(PF6)3 4.5CH3CN 0.5 Et2O'
_space_group_IT_number 2
_symmetry_cell_setting Triclinic
_symmetry_space_group_name_Hall '-P 1'
_symmetry_space_group_name_H-M 'P -1'
_atom_sites_solution_hydrogens geom
_atom_sites_solution_primary direct
_atom_sites_solution_secondary difmap
_audit_creation_method SHELXL
_cell_angle_alpha 73.680(10)
_cell_angle_beta 77.320(10)
_cell_angle_gamma 74.180(10)
_cell_formula_units_Z 2
_cell_length_a 15.408(3)
_cell_length_b 17.295(3)
_cell_length_c 22.425(5)
_cell_measurement_reflns_used 46
_cell_measurement_temperature 293(2)
_cell_measurement_theta_max 25.10
_cell_measurement_theta_min 4.17
_cell_volume 5451.4(19)
_computing_structure_refinement 'SHELXL-93 (Sheldrick, 1993)'
_computing_structure_solution 'SHELXS-86 (Sheldrick, 1990)'
_diffrn_ambient_temperature 293(2)
_diffrn_measurement_device 'Siemens P4'
_diffrn_measurement_method '\w scans'
_diffrn_radiation_monochromator graphite
_diffrn_radiation_source 'fine-focus sealed tube'
_diffrn_radiation_type MoK\a
_diffrn_radiation_wavelength 0.71073
_diffrn_reflns_av_R_equivalents 0.0533
_diffrn_reflns_av_sigmaI/netI 0.0871
_diffrn_reflns_limit_h_max 1
_diffrn_reflns_limit_h_min -14
_diffrn_reflns_limit_k_max 15
_diffrn_reflns_limit_k_min -16
_diffrn_reflns_limit_l_max 21
_diffrn_reflns_limit_l_min -21
_diffrn_reflns_number 11621
_diffrn_reflns_theta_max 20.00
_diffrn_reflns_theta_min 1.75
_diffrn_standards_decay_% 1
_diffrn_standards_interval_count 98
_diffrn_standards_number 2
_exptl_absorpt_coefficient_mu 2.907
_exptl_absorpt_correction_T_max 0.88
_exptl_absorpt_correction_T_min 0.83
_exptl_absorpt_correction_type 'psi scans'
_exptl_crystal_colour Pale_Yellow
_exptl_crystal_density_diffrn 1.554
_exptl_crystal_description Rhomboid
_exptl_crystal_F_000 2515
_exptl_crystal_size_max .40
_exptl_crystal_size_mid .24
_exptl_crystal_size_min .24
_refine_diff_density_max 1.884
_refine_diff_density_min -0.951
_refine_diff_density_rms 0.130
_refine_ls_extinction_coef 0.00000(6)
_refine_ls_extinction_expression Fc^*^=3DkFc[1+0.001xFc^2^\l^3^/sin(2\q)]^-1/4^
_refine_ls_extinction_method SHELXL
_refine_ls_goodness_of_fit_all 1.063
_refine_ls_goodness_of_fit_obs 1.160
_refine_ls_hydrogen_treatment 'riding model with fixed U'
_refine_ls_matrix_type full
_refine_ls_number_parameters 853
_refine_ls_number_reflns 8939
_refine_ls_number_restraints 93
_refine_ls_restrained_S_all 1.093
_refine_ls_restrained_S_obs 1.156
_refine_ls_R_factor_all 0.1050
_refine_ls_R_factor_obs 0.0549
_refine_ls_shift/esd_max -0.038
_refine_ls_shift/esd_mean 0.000
_refine_ls_structure_factor_coef Fsqd
_refine_ls_weighting_details 'w=3D1/[\s^2^(Fo^2^)+(0.0541P)^2^+24.5137P] where P=3D(Fo^2^+2Fc^2^)/3'
_refine_ls_weighting_scheme calc
_refine_ls_wR_factor_all 0.1359
_refine_ls_wR_factor_obs 0.1128
_reflns_number_observed 6501
_reflns_number_total 10102
_reflns_observed_criterion >2sigma(I)
_cod_depositor_comments
;
The following automatic conversions were performed:

'_refine_ls_weighting_scheme' value 'calc
w=3D1/[\s^2^(Fo^2^)+(0.0541P)^2^+24.5137P] where
P=3D(Fo^2^+2Fc^2^)/3' was changed to 'calc'. New tag
'_refine_ls_weighting_details' was created. The value of the new tag
was set to 'w=3D1/[\s^2^(Fo^2^)+(0.0541P)^2^+24.5137P] where
P=3D(Fo^2^+2Fc^2^)/3'.

Automatic conversion script
Id: cif_fix_values 3143 2015-03-26 13:38:13Z robertas 
;
_cod_original_formula_sum 'C107 H72 Au2 F18 N10.50 Na O0.50 P9'
_cod_database_code 4300134

loop_
_symmetry_equiv_pos_as_xyz
'x, y, z'
'-x, -y, -z'

loop_
_atom_site_aniso_label
_atom_site_aniso_U_11
_atom_site_aniso_U_22
_atom_site_aniso_U_33
_atom_site_aniso_U_23
_atom_site_aniso_U_13
_atom_site_aniso_U_12
Au1 0.0195(4) 0.0217(4) 0.0191(4) -0.0005(3) -0.0078(3) -0.0047(3)
Au2 0.0198(4) 0.0205(4) 0.0202(4) -0.0024(3) -0.0075(3) -0.0049(3)
Na1 0.016(3) 0.021(3) 0.032(3) -0.007(2) -0.006(2) -0.002(2)
P1 0.022(2) 0.020(2) 0.024(2) 0.000(2) -0.008(2) -0.010(2)
P2 0.025(2) 0.017(2) 0.019(2) 0.006(2) -0.009(2) -0.007(2)
P3 0.020(2) 0.021(2) 0.025(2) -0.003(2) -0.008(2) -0.002(2)
P4 0.026(3) 0.019(2) 0.023(2) -0.004(2) -0.008(2) -0.009(2)
P5 0.019(2) 0.022(2) 0.022(2) -0.002(2) -0.007(2) -0.007(2)
P6 0.020(2) 0.019(2) 0.020(2) -0.002(2) -0.005(2) -0.005(2)
P7 0.051(3) 0.031(3) 0.036(3) -0.004(2) 0.000(3) -0.014(3)
P8 0.069(4) 0.051(4) 0.085(5) -0.025(4) -0.003(4) -0.034(3)
P9 0.034(3) 0.038(3) 0.032(3) 0.001(2) -0.014(2) -0.005(2)
F1 0.090(12) 0.047(14) 0.078(13) -0.022(9) -0.015(10) -0.004(11)
F1A 0.095(14) 0.047(15) 0.067(14) -0.029(10) -0.030(11) 0.002(12)
F2A 0.068(8) 0.076(10) 0.062(8) -0.012(7) -0.014(7) -0.020(8)
F4A 0.077(10) 0.055(15) 0.080(13) 0.009(9) -0.021(10) 0.004(11)
F9A 0.073(9) 0.065(9) 0.069(10) -0.023(8) -0.011(7) -0.014(7)
F10A 0.089(12) 0.092(12) 0.093(15) -0.015(10) -0.018(11) -0.041(10)
F11A 0.089(13) 0.096(15) 0.090(17) -0.003(12) -0.028(13) -0.024(12)
F12A 0.102(16) 0.112(12) 0.091(16) -0.016(11) -0.035(11) -0.026(12)
F2 0.069(8) 0.062(10) 0.063(8) -0.013(7) -0.009(6) -0.008(8)
F3 0.113(10) 0.111(10) 0.054(7) -0.047(7) 0.013(7) -0.059(8)
F4 0.069(10) 0.057(16) 0.065(14) 0.003(10) -0.027(11) 0.003(12)
F5 0.125(11) 0.043(7) 0.100(10) -0.006(6) 0.037(8) -0.039(7)
F6 0.084(8) 0.052(7) 0.061(7) -0.006(6) 0.007(6) -0.031(6)
F7 0.166(15) 0.095(11) 0.143(13) -0.071(10) 0.033(11) -0.057(10)
F8 0.125(13) 0.085(10) 0.121(12) 0.009(9) 0.007(10) -0.039(9)
F9 0.071(9) 0.063(9) 0.070(10) -0.024(8) -0.007(7) -0.013(7)
F10 0.106(14) 0.101(11) 0.095(15) -0.013(11) -0.011(11) -0.030(11)
F11 0.089(12) 0.106(14) 0.105(16) -0.011(11) -0.022(12) -0.029(11)
F12 0.093(17) 0.119(14) 0.089(17) -0.023(13) -0.039(12) -0.021(13)
F13 0.042(7) 0.091(9) 0.073(8) 0.009(6) -0.004(6) -0.038(6)
F14 0.048(7) 0.052(7) 0.053(7) 0.000(5) -0.029(5) 0.007(5)
F15 0.067(8) 0.057(7) 0.073(8) -0.043(6) -0.029(6) 0.013(6)
F16 0.055(7) 0.097(9) 0.051(7) -0.006(6) 0.004(6) -0.033(7)
F17 0.083(8) 0.044(7) 0.076(8) -0.030(6) -0.040(7) 0.019(6)
F18 0.066(7) 0.054(7) 0.048(6) -0.011(5) -0.043(6) 0.006(6)
N1 0.032(8) 0.011(7) 0.024(7) -0.001(6) -0.016(6) -0.001(6)
N2 0.019(7) 0.026(8) 0.012(7) -0.001(6) -0.009(6) 0.003(6)
N6 0.025(7) 0.016(7) 0.015(7) -0.003(5) -0.012(6) -0.006(6)
N5 0.020(7) 0.010(7) 0.016(7) -0.003(5) -0.005(6) 0.005(5)
N4 0.020(7) 0.022(7) 0.018(7) 0.008(6) -0.008(6) -0.014(6)
N3 0.025(8) 0.025(7) 0.029(8) -0.012(6) -0.010(6) -0.011(6)

loop_
_atom_site_label
_atom_site_type_symbol
_atom_site_fract_x
_atom_site_fract_y
_atom_site_fract_z
_atom_site_U_iso_or_equiv
_atom_site_thermal_displace_type
_atom_site_occupancy
_atom_site_calc_flag
_atom_site_refinement_flags
_atom_site_disorder_group
Au1 Au 0.78086(4) 0.82000(4) 0.08606(3) 0.0203(2) Uani 1 d . .
Au2 Au 0.72650(4) 0.67282(4) 0.41945(3) 0.0199(2) Uani 1 d . .
Na1 Na 0.7566(4) 0.7448(4) 0.2516(3) 0.0226(12) Uani 1 d . .
P1 P 0.7765(3) 0.9481(2) 0.1067(2) 0.0215(10) Uani 1 d . .
P2 P 0.5683(3) 0.7088(2) 0.4132(2) 0.0208(10) Uani 1 d . .
P3 P 0.9231(3) 0.7228(2) 0.0847(2) 0.0224(10) Uani 1 d . .
P4 P 0.8085(3) 0.7726(2) 0.4160(2) 0.0210(10) Uani 1 d . .
P5 P 0.6435(3) 0.7786(2) 0.0938(2) 0.0205(10) Uani 1 d . .
P6 P 0.8103(3) 0.5429(2) 0.3981(2) 0.0199(10) Uani 1 d . .
P7 P 0.6210(3) 0.2698(3) 0.2109(2) 0.0403(13) Uani 1 d . .
P8 P 0.8485(4) 0.0569(4) 0.6489(3) 0.064(2) Uani 1 d . .
P9 P 0.6492(3) 0.4225(3) 0.8428(2) 0.0360(13) Uani 1 d . .
F1 F 0.6687(19) 0.2050(18) 0.1712(14) 0.072(6) Uani 0.50 d PU .
F1A F 0.6323(19) 0.2317(17) 0.1502(12) 0.067(6) Uani 0.50 d PU .
F2A F 0.5344(22) 0.3035(16) 0.1781(14) 0.068(6) Uani 0.50 d PU .
F4A F 0.7050(23) 0.2022(17) 0.2310(15) 0.078(6) Uani 0.50 d PU .
F9A F 0.8821(21) -0.0046(17) 0.6024(12) 0.068(7) Uani 0.50 d PU .
F10A F 0.7654(19) 0.0136(18) 0.6847(14) 0.088(6) Uani 0.50 d PU .
F11A F 0.7760(19) 0.1075(17) 0.5938(13) 0.093(7) Uani 0.50 d PU .
F12A F 0.9103(24) 0.0154(21) 0.6971(15) 0.100(6) Uani 0.50 d PU .
F2 F 0.5324(21) 0.3379(15) 0.1830(14) 0.067(6) Uani 0.50 d PU .
F3 F 0.5891(8) 0.3259(7) 0.2610(5) 0.084(4) Uani 1 d . .
F4 F 0.7069(21) 0.2375(16) 0.2508(12) 0.068(7) Uani 0.50 d PU .
F5 F 0.5622(9) 0.2078(6) 0.2584(6) 0.096(4) Uani 1 d . .
F6 F 0.6781(7) 0.3331(6) 0.1657(5) 0.067(3) Uani 1 d . .
F7 F 0.8097(11) 0.1312(8) 0.6836(7) 0.129(6) Uani 1 d . .
F8 F 0.9015(10) 0.1151(8) 0.5963(7) 0.118(5) Uani 1 d . .
F9 F 0.8896(21) -0.0291(17) 0.6268(12) 0.067(7) Uani 0.50 d PU .
F10 F 0.8187(22) -0.0042(18) 0.7137(13) 0.102(6) Uani 0.50 d PU .
F11 F 0.7590(20) 0.0671(19) 0.6358(16) 0.101(6) Uani 0.50 d PU .
F12 F 0.9547(20) 0.0333(20) 0.6680(14) 0.097(7) Uani 0.50 d PU .
F13 F 0.5710(7) 0.3854(7) 0.8908(5) 0.071(3) Uani 1 d . .
F14 F 0.7211(6) 0.3739(6) 0.8909(4) 0.054(3) Uani 1 d . .
F15 F 0.6245(7) 0.4997(6) 0.8732(5) 0.062(3) Uani 1 d . .
F16 F 0.7313(7) 0.4587(7) 0.7965(5) 0.069(3) Uani 1 d . .
F17 F 0.6759(7) 0.3444(6) 0.8125(5) 0.067(3) Uani 1 d . .
F18 F 0.5802(7) 0.4713(6) 0.7943(4) 0.055(3) Uani 1 d . .
N1 N 0.6816(8) 0.8912(6) 0.2157(5) 0.022(3) Uani 1 d . .
N2 N 0.6158(7) 0.8158(7) 0.3070(5) 0.021(3) Uani 1 d . .
N6 N 0.7495(8) 0.5984(6) 0.2891(5) 0.017(3) Uani 1 d . .
N5 N 0.6949(7) 0.6706(6) 0.1963(5) 0.016(3) Uani 1 d . .
N4 N 0.8796(7) 0.7558(7) 0.3012(5) 0.020(3) Uani 1 d . .
N3 N 0.9162(8) 0.7390(7) 0.1996(5) 0.023(3) Uani 1 d . .
C1 C 0.6837(9) 0.9644(8) 0.1738(6) 0.011(3) Uiso 1 d . .
C2 C 0.6210(9) 1.0363(8) 0.1793(6) 0.018(4) Uiso 1 d . .
H2A H 0.6276(9) 1.0858(8) 0.1506(6) 0.022 Uiso 1 calc R .
C3 C 0.5492(10) 1.0349(9) 0.2268(7) 0.034(4) Uiso 1 d . .
H3A H 0.5050(10) 1.0832(9) 0.2297(7) 0.041 Uiso 1 calc R .
C4 C 0.5411(9) 0.9602(8) 0.2720(6) 0.021(4) Uiso 1 d . .
C5 C 0.4680(9) 0.9498(8) 0.3212(6) 0.022(4) Uiso 1 d . .
H5A H 0.4185(9) 0.9938(8) 0.3259(6) 0.027 Uiso 1 calc R .
C6 C 0.4706(10) 0.8734(8) 0.3626(7) 0.025(4) Uiso 1 d . .
H6A H 0.4220(10) 0.8646(8) 0.3947(7) 0.030 Uiso 1 calc R .
C7 C 0.5479(9) 0.8093(8) 0.3552(6) 0.014(3) Uiso 1 d . .
C8 C 0.6103(10) 0.8901(8) 0.2651(7) 0.020(4) Uiso 1 d . .
C9 C 0.7520(9) 1.0392(8) 0.0421(6) 0.019(4) Uiso 1 d . .
C10 C 0.7231(10) 1.0303(9) -0.0090(7) 0.029(4) Uiso 1 d . .
H10A H 0.7154(10) 0.9793(9) -0.0101(7) 0.034 Uiso 1 calc R .
C11 C 0.7054(10) 1.0991(9) -0.0595(7) 0.033(4) Uiso 1 d . .
H11A H 0.6863(10) 1.0935(9) -0.0943(7) 0.039 Uiso 1 calc R .
C12 C 0.7162(10) 1.1750(10) -0.0577(7) 0.035(5) Uiso 1 d . .
H12A H 0.7036(10) 1.2205(10) -0.0910(7) 0.042 Uiso 1 calc R .
C13 C 0.7459(9) 1.1831(9) -0.0061(6) 0.023(4) Uiso 1 d . .
H13A H 0.7537(9) 1.2342(9) -0.0052(6) 0.028 Uiso 1 calc R .
C14 C 0.7642(10) 1.1151(9) 0.0447(7) 0.028(4) Uiso 1 d . .
H14A H 0.7841(10) 1.1206(9) 0.0793(7) 0.034 Uiso 1 calc R .
C15 C 0.8779(9) 0.9564(8) 0.1308(6) 0.015(3) Uiso 1 d . .
C16 C 0.9594(11) 0.9456(9) 0.0898(8) 0.037(5) Uiso 1 d . .
H16A H 0.9596(11) 0.9363(9) 0.0509(8) 0.044 Uiso 1 calc R .
C17 C 1.0397(12) 0.9482(10) 0.1050(8) 0.044(5) Uiso 1 d . .
H17A H 1.0934(12) 0.9427(10) 0.0764(8) 0.052 Uiso 1 calc R .
C18 C 1.0393(11) 0.9594(9) 0.1646(7) 0.034(4) Uiso 1 d . .
H18A H 1.0937(11) 0.9587(9) 0.1765(7) 0.041 Uiso 1 calc R .
C19 C 0.9598(10) 0.9712(9) 0.2049(7) 0.035(4) Uiso 1 d . .
H19A H 0.9596(10) 0.9807(9) 0.2438(7) 0.042 Uiso 1 calc R .
C20 C 0.8794(11) 0.9693(9) 0.1886(7) 0.036(4) Uiso 1 d . .
H20A H 0.8254(11) 0.9768(9) 0.2169(7) 0.043 Uiso 1 calc R .
C21 C 0.4868(9) 0.7235(8) 0.4829(6) 0.020(4) Uiso 1 d . .
C22 C 0.3954(10) 0.7204(8) 0.4883(7) 0.027(4) Uiso 1 d . .
H22A H 0.3755(10) 0.7091(8) 0.4561(7) 0.032 Uiso 1 calc R .
C23 C 0.3360(11) 0.7341(9) 0.5409(7) 0.032(4) Uiso 1 d . .
H23A H 0.2746(11) 0.7351(9) 0.5433(7) 0.038 Uiso 1 calc R .
C24 C 0.3656(11) 0.7466(9) 0.5910(8) 0.034(4) Uiso 1 d . .
H24A H 0.3245(11) 0.7543(9) 0.6271(8) 0.041 Uiso 1 calc R .
C25 C 0.4539(10) 0.7475(9) 0.5874(7) 0.035(4) Uiso 1 d . .
H25A H 0.4732(10) 0.7549(9) 0.6215(7) 0.042 Uiso 1 calc R .
C26 C 0.5178(10) 0.7371(8) 0.5324(6) 0.023(4) Uiso 1 d . .
H26A H 0.5783(10) 0.7394(8) 0.5294(6) 0.027 Uiso 1 calc R .
C27 C 0.5287(9) 0.6400(8) 0.3836(6) 0.020(4) Uiso 1 d . .
C28 C 0.4914(9) 0.6640(9) 0.3283(6) 0.026(4) Uiso 1 d . .
H28A H 0.4829(9) 0.7191(9) 0.3062(6) 0.031 Uiso 1 calc R .
C32 C 0.5422(11) 0.5562(9) 0.4141(7) 0.033(5) Uiso 1 d . .
H32A H 0.5683(11) 0.5386(9) 0.4507(7) 0.039 Uiso 1 calc R .
C29 C 0.4666(10) 0.6077(9) 0.3053(7) 0.037(4) Uiso 1 d . .
H29A H 0.4386(10) 0.6256(9) 0.2695(7) 0.044 Uiso 1 calc R .
C30 C 0.4840(11) 0.5241(10) 0.3362(8) 0.042(5) Uiso 1 d . .
H30A H 0.4724(11) 0.4855(10) 0.3190(8) 0.050 Uiso 1 calc R .
C31 C 0.5189(10) 0.4984(10) 0.3931(7) 0.038(4) Uiso 1 d . .
H31A H 0.5261(10) 0.4437(10) 0.4159(7) 0.046 Uiso 1 calc R .
C33 C 0.9753(10) 0.7288(8) 0.1482(7) 0.020(4) Uiso 1 d . .
C34 C 1.0697(9) 0.7256(8) 0.1445(6) 0.020(4) Uiso 1 d . .
H34A H 1.1099(9) 0.7180(8) 0.1080(6) 0.023 Uiso 1 calc R .
C35 C 1.1015(10) 0.7338(8) 0.1941(6) 0.027(4) Uiso 1 d . .
H35A H 1.1630(10) 0.7316(8) 0.1921(6) 0.032 Uiso 1 calc R .
C36 C 1.0391(10) 0.7454(8) 0.2477(6) 0.024(4) Uiso 1 d . .
C37 C 1.0622(11) 0.7569(9) 0.3035(7) 0.034(4) Uiso 1 d . .
H37A H 1.1220(11) 0.7566(9) 0.3054(7) 0.041 Uiso 1 calc R .
C38 C 0.9943(10) 0.7684(8) 0.3535(7) 0.026(4) Uiso 1 d . .
H38A H 1.0082(10) 0.7771(8) 0.3891(7) 0.031 Uiso 1 calc R .
C39 C 0.9026(10) 0.7670(9) 0.3517(7) 0.026(4) Uiso 1 d . .
C40 C 0.9461(10) 0.7478(8) 0.2508(7) 0.023(4) Uiso 1 d . .
C41 C 0.9190(9) 0.6149(8) 0.1018(6) 0.021(4) Uiso 1 d . .
C42 C 0.8761(11) 0.5888(10) 0.0662(8) 0.044(5) Uiso 1 d . .
H42A H 0.8478(11) 0.6279(10) 0.0343(8) 0.052 Uiso 1 calc R .
C43 C 0.8729(12) 0.5084(11) 0.0754(9) 0.058(6) Uiso 1 d . .
H43A H 0.8461(12) 0.4931(11) 0.0485(9) 0.070 Uiso 1 calc R .
C44 C 0.9090(11) 0.4499(10) 0.1245(7) 0.039(4) Uiso 1 d . .
H44A H 0.9073(11) 0.3948(10) 0.1309(7) 0.046 Uiso 1 calc R .
C45 C 0.9471(11) 0.4731(10) 0.1632(8) 0.045(5) Uiso 1 d . .
H45A H 0.9691(11) 0.4344(10) 0.1978(8) 0.054 Uiso 1 calc R .
C46 C 0.9537(10) 0.5554(9) 0.1514(7) 0.038(4) Uiso 1 d . .
H46A H 0.9822(10) 0.5702(9) 0.1777(7) 0.045 Uiso 1 calc R .
C47 C 1.0065(10) 0.7365(9) 0.0132(7) 0.024(4) Uiso 1 d . .
C48 C 0.9884(10) 0.8106(9) -0.0322(7) 0.031(4) Uiso 1 d . .
H48A H 0.9354(10) 0.8504(9) -0.0252(7) 0.038 Uiso 1 calc R .
C49 C 1.0504(11) 0.8256(10) -0.0891(8) 0.042(5) Uiso 1 d . .
H49A H 1.0401(11) 0.8758(10) -0.1186(8) 0.051 Uiso 1 calc R .
C50 C 1.1266(11) 0.7633(9) -0.0996(8) 0.037(5) Uiso 1 d . .
H50A H 1.1656(11) 0.7707(9) -0.1377(8) 0.044 Uiso 1 calc R .
C51 C 1.1454(11) 0.6910(9) -0.0546(7) 0.034(4) Uiso 1 d . .
H51A H 1.1983(11) 0.6511(9) -0.0617(7) 0.041 Uiso 1 calc R .
C52 C 1.0855(9) 0.6775(8) 0.0013(6) 0.021(4) Uiso 1 d . .
H52A H 1.0985(9) 0.6281(8) 0.0313(6) 0.025 Uiso 1 calc R .
C53 C 0.7480(10) 0.8784(9) 0.3948(7) 0.030(4) Uiso 1 d . .
C54 C 0.7868(12) 0.9408(10) 0.3522(8) 0.047(5) Uiso 1 d . .
H54A H 0.8473(12) 0.9280(10) 0.3332(8) 0.057 Uiso 1 calc R .
C55 C 0.7347(13) 1.0238(11) 0.3375(9) 0.058(5) Uiso 1 d . .
H55A H 0.7604(13) 1.0649(11) 0.3085(9) 0.070 Uiso 1 calc R .
C56 C 0.6489(13) 1.0416(12) 0.3659(8) 0.057(5) Uiso 1 d . .
H56A H 0.6152(13) 1.0959(12) 0.3571(8) 0.068 Uiso 1 calc R .
C57 C 0.6096(15) 0.9829(13) 0.4071(9) 0.074(6) Uiso 1 d . .
H57A H 0.5493(15) 0.9964(13) 0.4262(9) 0.088 Uiso 1 calc R .
C58 C 0.6612(12) 0.8999(11) 0.4210(8) 0.048(5) Uiso 1 d . .
H58A H 0.6335(12) 0.8594(11) 0.4491(8) 0.057 Uiso 1 calc R .
C59 C 0.8558(10) 0.7645(9) 0.4858(7) 0.024(4) Uiso 1 d . .
C60 C 0.8881(11) 0.8280(10) 0.4924(8) 0.043(5) Uiso 1 d . .
H60A H 0.8893(11) 0.8750(10) 0.4597(8) 0.052 Uiso 1 calc R .
C61 C 0.9188(11) 0.8223(10) 0.5472(8) 0.046(5) Uiso 1 d . .
H61A H 0.9405(11) 0.8652(10) 0.5518(8) 0.055 Uiso 1 calc R .
C62 C 0.9166(10) 0.7518(9) 0.5952(7) 0.034(4) Uiso 1 d . .
H62A H 0.9371(10) 0.7478(9) 0.6322(7) 0.041 Uiso 1 calc R .
C63 C 0.8860(10) 0.6893(10) 0.5898(7) 0.036(4) Uiso 1 d . .
H63A H 0.8858(10) 0.6423(10) 0.6226(7) 0.044 Uiso 1 calc R .
C64 C 0.8541(10) 0.6947(9) 0.5345(6) 0.026(4) Uiso 1 d . .
H64A H 0.8320(10) 0.6518(9) 0.5306(6) 0.031 Uiso 1 calc R .
C65 C 0.6566(9) 0.6737(8) 0.1482(6) 0.019(4) Uiso 1 d . .
C66 C 0.6329(10) 0.6059(9) 0.1386(7) 0.029(4) Uiso 1 d . .
H66A H 0.6041(10) 0.6118(9) 0.1047(7) 0.035 Uiso 1 calc R .
C67 C 0.6526(10) 0.5317(9) 0.1795(7) 0.032(4) Uiso 1 d . .
H67A H 0.6383(10) 0.4857(9) 0.1736(7) 0.039 Uiso 1 calc R .
C68 C 0.6948(9) 0.5245(8) 0.2311(6) 0.023(4) Uiso 1 d . .
C69 C 0.7191(10) 0.4494(9) 0.2773(6) 0.028(4) Uiso 1 d . .
H69A H 0.7094(10) 0.3999(9) 0.2743(6) 0.034 Uiso 1 calc R .
C70 C 0.7574(9) 0.4526(9) 0.3265(7) 0.026(4) Uiso 1 d . .
H70A H 0.7753(9) 0.4043(9) 0.3565(7) 0.031 Uiso 1 calc R .
C71 C 0.7695(9) 0.5281(8) 0.3318(6) 0.013(3) Uiso 1 d . .
C72 C 0.7119(9) 0.5970(8) 0.2393(6) 0.020(4) Uiso 1 d . .
C73 C 0.6158(9) 0.7715(8) 0.0210(6) 0.012(3) Uiso 1 d . .
C74 C 0.5298(10) 0.7672(9) 0.0173(7) 0.031(4) Uiso 1 d . .
H74A H 0.4848(10) 0.7663(9) 0.0526(7) 0.038 Uiso 1 calc R .
C75 C 0.5099(12) 0.7643(10) -0.0407(8) 0.047(5) Uiso 1 d . .
H75A H 0.4523(12) 0.7591(10) -0.0428(8) 0.056 Uiso 1 calc R .
C76 C 0.5739(12) 0.7688(10) -0.0930(8) 0.047(5) Uiso 1 d . .
H76A H 0.5589(12) 0.7692(10) -0.1311(8) 0.056 Uiso 1 calc R .
C77 C 0.6610(13) 0.7729(11) -0.0902(9) 0.059(6) Uiso 1 d . .
H77A H 0.7056(13) 0.7743(11) -0.1257(9) 0.071 Uiso 1 calc R .
C78 C 0.6808(11) 0.7748(9) -0.0316(7) 0.036(4) Uiso 1 d . .
H78A H 0.7390(11) 0.7782(9) -0.0291(7) 0.044 Uiso 1 calc R .
C79 C 0.5391(9) 0.8389(9) 0.1295(6) 0.023(4) Uiso 1 d . .
C80 C 0.5207(11) 0.9234(10) 0.1088(8) 0.041(5) Uiso 1 d . .
H80A H 0.5602(11) 0.9482(10) 0.0760(8) 0.049 Uiso 1 calc R .
C81 C 0.4421(12) 0.9732(11) 0.1370(8) 0.052(5) Uiso 1 d . .
H81A H 0.4301(12) 1.0304(11) 0.1229(8) 0.062 Uiso 1 calc R .
C82 C 0.3850(13) 0.9370(11) 0.1841(8) 0.054(5) Uiso 1 d . .
H82A H 0.3346(13) 0.9700(11) 0.2034(8) 0.064 Uiso 1 calc R .
C83 C 0.3991(11) 0.8536(10) 0.2041(8) 0.041(5) Uiso 1 d . .
H83A H 0.3580(11) 0.8298(10) 0.2362(8) 0.049 Uiso 1 calc R .
C84 C 0.4755(10) 0.8035(10) 0.1764(7) 0.037(4) Uiso 1 d . .
H84A H 0.4842(10) 0.7463(10) 0.1892(7) 0.044 Uiso 1 calc R .
C85 C 0.8033(10) 0.4510(9) 0.4627(7) 0.026(4) Uiso 1 d . .
C86 C 0.7381(10) 0.4604(9) 0.5169(7) 0.028(4) Uiso 1 d . .
H86A H 0.6997(10) 0.5117(9) 0.5192(7) 0.034 Uiso 1 calc R .
C87 C 0.7326(11) 0.3915(9) 0.5667(7) 0.033(4) Uiso 1 d . .
H87A H 0.6887(11) 0.3957(9) 0.6022(7) 0.040 Uiso 1 calc R .
C88 C 0.7932(11) 0.3162(10) 0.5629(8) 0.037(5) Uiso 1 d . .
H88A H 0.7902(11) 0.2707(10) 0.5967(8) 0.045 Uiso 1 calc R .
C89 C 0.8567(10) 0.3076(9) 0.5109(6) 0.026(4) Uiso 1 d . .
H89A H 0.8959(10) 0.2565(9) 0.5091(6) 0.031 Uiso 1 calc R .
C90 C 0.8626(9) 0.3764(8) 0.4601(6) 0.022(4) Uiso 1 d . .
H90A H 0.9067(9) 0.3714(8) 0.4248(6) 0.026 Uiso 1 calc R .
C91 C 0.9326(9) 0.5360(8) 0.3727(6) 0.012(3) Uiso 1 d . .
C92 C 0.9790(10) 0.5483(8) 0.4151(7) 0.025(4) Uiso 1 d . .
H92A H 0.9485(10) 0.5566(8) 0.4543(7) 0.030 Uiso 1 calc R .
C93 C 1.0725(11) 0.5479(9) 0.3977(7) 0.039(4) Uiso 1 d . .
H93A H 1.1043(11) 0.5561(9) 0.4253(7) 0.047 Uiso 1 calc R .
C94 C 1.1175(11) 0.5350(9) 0.3385(7) 0.031(4) Uiso 1 d . .
H94A H 1.1794(11) 0.5344(9) 0.3268(7) 0.037 Uiso 1 calc R .
C95 C 1.0701(10) 0.5234(9) 0.2981(7) 0.030(4) Uiso 1 d . .
H95A H 1.1000(10) 0.5157(9) 0.2587(7) 0.036 Uiso 1 calc R .
C96 C 0.9782(10) 0.5228(8) 0.3151(7) 0.025(4) Uiso 1 d . .
H96A H 0.9473(10) 0.5134(8) 0.2874(7) 0.030 Uiso 1 calc R .
C1S C 1.3538(14) 0.3486(13) 0.2883(10) 0.074(6) Uiso 1 d U 2
C2S C 1.3375(14) 0.3760(12) 0.3438(10) 0.066(6) Uiso 1 d U 2
C3S C 0.5734(12) 0.4109(11) 0.0359(8) 0.054(5) Uiso 1 d . 2
C4S C 0.6310(12) 0.4686(11) 0.0261(8) 0.048(5) Uiso 1 d . 2
C5S C 0.1240(16) 0.9187(15) 0.5596(11) 0.092(7) Uiso 1 d U 2
C6S C 0.1155(15) 0.8379(15) 0.6085(11) 0.082(7) Uiso 1 d U 2
C7S C 0.7963(15) 0.5679(14) 0.8839(11) 0.086(7) Uiso 1 d U 2
C8S C 0.8200(16) 0.6218(14) 0.8204(11) 0.082(7) Uiso 1 d U 2
C9S C -0.0372(25) 0.8067(23) 0.7729(17) 0.059(10) Uiso 0.50 d PU 2
C10S C -0.1174(30) 0.8502(26) 0.8133(21) 0.077(12) Uiso 0.50 d PU 2
O1S O 0.3586(14) 1.1345(14) 0.3532(9) 0.059(7) Uiso 0.50 d PD 2
C11S C 0.3077(26) 1.1554(24) 0.2559(13) 0.068(11) Uiso 0.50 d PDU 2
C12S C 0.2688(16) 1.1547(19) 0.3229(12) 0.041(9) Uiso 0.50 d PDU 2
C13S C 0.3494(20) 1.1089(16) 0.4268(9) 0.037(9) Uiso 0.50 d PD 2
C14S C 0.3086(21) 1.0343(17) 0.4544(15) 0.043(9) Uiso 0.50 d PD 2
N1S N 1.3181(10) 0.3972(9) 0.3924(8) 0.061(5) Uiso 1 d . 2
N2S N 0.6745(11) 0.5160(10) 0.0180(7) 0.068(5) Uiso 1 d . 2
N3S N 0.1131(14) 0.7740(13) 0.6423(10) 0.106(7) Uiso 1 d . 2
N4S N 0.8448(13) 0.6549(12) 0.7721(10) 0.096(6) Uiso 1 d . 2
N5S N -0.1700(20) 0.8838(17) 0.8584(14) 0.052(9) Uiso 0.50 d P 2

loop_
_atom_type_symbol
_atom_type_description
_atom_type_scat_dispersion_real
_atom_type_scat_dispersion_imag
_atom_type_scat_source
C C 0.0033 0.0016 'International Tables Vol C Tables 4.2.6.8 and 6.1.1.4'
H H 0.0000 0.0000 'International Tables Vol C Tables 4.2.6.8 and 6.1.1.4'
N N 0.0061 0.0033 'International Tables Vol C Tables 4.2.6.8 and 6.1.1.4'
F F 0.0171 0.0103 'International Tables Vol C Tables 4.2.6.8 and 6.1.1.4'
P P 0.1023 0.0942 'International Tables Vol C Tables 4.2.6.8 and 6.1.1.4'
Au Au -2.0133 8.8022 'International Tables Vol C Tables 4.2.6.8 and 6.1.1.4'
Na Na 0.0362 0.0249 'International Tables Vol C Tables 4.2.6.8 and 6.1.1.4'
O O 0.0106 0.0060 'International Tables Vol C Tables 4.2.6.8 and 6.1.1.4'

loop_
_geom_angle_atom_site_label_1
_geom_angle_atom_site_label_2
_geom_angle_atom_site_label_3
_geom_angle
_geom_angle_site_symmetry_1
_geom_angle_site_symmetry_3
_geom_angle_publ_flag
P1 Au1 P5 120.30(14) . . ?
P1 Au1 P3 116.99(14) . . ?
P5 Au1 P3 120.77(14) . . ?
P1 Au1 Na1 85.17(14) . . ?
P5 Au1 Na1 85.63(14) . . ?
P3 Au1 Na1 85.27(13) . . ?
P2 Au2 P4 122.24(13) . . ?
P2 Au2 P6 116.73(13) . . ?
P4 Au2 P6 118.56(14) . . ?
P2 Au2 Na1 85.20(13) . . ?
P4 Au2 Na1 84.80(14) . . ?
P6 Au2 Na1 84.28(13) . . ?
N2 Na1 N6 103.4(4) . . ?
N2 Na1 N1 55.6(4) . . ?
N6 Na1 N1 150.4(5) . . ?
N2 Na1 N3 150.2(5) . . ?
N6 Na1 N3 103.3(4) . . ?
N1 Na1 N3 103.1(4) . . ?
N2 Na1 N4 104.8(4) . . ?
N6 Na1 N4 104.2(4) . . ?
N1 Na1 N4 101.6(4) . . ?
N3 Na1 N4 55.7(4) . . ?
N2 Na1 N5 101.0(4) . . ?
N6 Na1 N5 55.7(4) . . ?
N1 Na1 N5 104.3(4) . . ?
N3 Na1 N5 104.8(4) . . ?
N4 Na1 N5 150.7(4) . . ?
N2 Na1 C8 27.5(4) . . ?
N6 Na1 C8 128.1(5) . . ?
N1 Na1 C8 28.1(4) . . ?
N3 Na1 C8 128.6(4) . . ?
N4 Na1 C8 105.3(4) . . ?
N5 Na1 C8 104.0(4) . . ?
N2 Na1 C72 104.2(4) . . ?
N6 Na1 C72 28.0(3) . . ?
N1 Na1 C72 129.2(4) . . ?
N3 Na1 C72 105.6(4) . . ?
N4 Na1 C72 129.1(4) . . ?
N5 Na1 C72 27.7(3) . . ?
C8 Na1 C72 119.3(4) . . ?
N2 Na1 C40 129.2(5) . . ?
N6 Na1 C40 105.5(4) . . ?
N1 Na1 C40 104.2(4) . . ?
N3 Na1 C40 28.1(4) . . ?
N4 Na1 C40 27.5(4) . . ?
N5 Na1 C40 129.8(5) . . ?
C8 Na1 C40 120.1(4) . . ?
C72 Na1 C40 120.5(4) . . ?
N2 Na1 Au1 113.3(3) . . ?
N6 Na1 Au1 114.7(3) . . ?
N1 Na1 Au1 65.3(3) . . ?
N3 Na1 Au1 66.0(3) . . ?
N4 Na1 Au1 115.2(3) . . ?
N5 Na1 Au1 65.3(3) . . ?
C8 Na1 Au1 89.4(3) . . ?
C72 Na1 Au1 89.7(3) . . ?
C40 Na1 Au1 91.0(3) . . ?
N2 Na1 Au2 65.2(3) . . ?
N6 Na1 Au2 66.1(3) . . ?
N1 Na1 Au2 113.3(3) . . ?
N3 Na1 Au2 115.3(3) . . ?
N4 Na1 Au2 65.6(3) . . ?
N5 Na1 Au2 114.8(3) . . ?
C8 Na1 Au2 89.1(3) . . ?
C72 Na1 Au2 90.7(3) . . ?
C40 Na1 Au2 90.1(3) . . ?
Au1 Na1 Au2 178.5(2) . . ?
C15 P1 C9 104.8(6) . . ?
C15 P1 C1 104.8(6) . . ?
C9 P1 C1 106.3(6) . . ?
C15 P1 Au1 116.4(4) . . ?
C9 P1 Au1 115.7(5) . . ?
C1 P1 Au1 107.9(4) . . ?
C27 P2 C21 104.3(6) . . ?
C27 P2 C7 105.1(6) . . ?
C21 P2 C7 105.5(6) . . ?
C27 P2 Au2 115.4(5) . . ?
C21 P2 Au2 119.1(5) . . ?
C7 P2 Au2 106.3(5) . . ?
C41 P3 C47 104.0(7) . . ?
C41 P3 C33 103.9(6) . . ?
C47 P3 C33 106.9(7) . . ?
C41 P3 Au1 116.6(5) . . ?
C47 P3 Au1 117.5(5) . . ?
C33 P3 Au1 106.7(5) . . ?
C53 P4 C39 102.1(7) . . ?
C53 P4 C59 105.0(7) . . ?
C39 P4 C59 107.3(7) . . ?
C53 P4 Au2 115.3(5) . . ?
C39 P4 Au2 107.7(5) . . ?
C59 P4 Au2 118.0(5) . . ?
C79 P5 C73 104.3(6) . . ?
C79 P5 C65 104.2(6) . . ?
C73 P5 C65 108.0(6) . . ?
C79 P5 Au1 117.1(5) . . ?
C73 P5 Au1 116.5(5) . . ?
C65 P5 Au1 105.7(5) . . ?
C91 P6 C85 104.4(6) . . ?
C91 P6 C71 104.9(6) . . ?
C85 P6 C71 107.3(6) . . ?
C91 P6 Au2 114.3(4) . . ?
C85 P6 Au2 116.7(5) . . ?
C71 P6 Au2 108.5(4) . . ?
F4A P7 F2A 152.6(15) . . ?
F4A P7 F1 59.9(15) . . ?
F2A P7 F1 95.3(15) . . ?
F4A P7 F6 95.2(12) . . ?
F2A P7 F6 96.6(11) . . ?
F1 P7 F6 90.4(12) . . ?
F4A P7 F3 107.5(12) . . ?
F2A P7 F3 97.0(12) . . ?
F1 P7 F3 167.4(12) . . ?
F6 P7 F3 90.7(6) . . ?
F4A P7 F5 85.4(12) . . ?
F2A P7 F5 83.6(12) . . ?
F1 P7 F5 91.5(12) . . ?
F6 P7 F5 178.1(7) . . ?
F3 P7 F5 87.4(6) . . ?
F4A P7 F1A 87.9(14) . . ?
F2A P7 F1A 68.3(14) . . ?
F1 P7 F1A 28.1(10) . . ?
F6 P7 F1A 86.1(11) . . ?
F3 P7 F1A 164.4(10) . . ?
F5 P7 F1A 95.7(12) . . ?
F4A P7 F4 31.1(11) . . ?
F2A P7 F4 175.0(15) . . ?
F1 P7 F4 89.3(14) . . ?
F6 P7 F4 85.2(11) . . ?
F3 P7 F4 78.3(10) . . ?
F5 P7 F4 94.5(11) . . ?
F1A P7 F4 116.5(13) . . ?
F4A P7 F2 173.9(15) . . ?
F2A P7 F2 22.3(14) . . ?
F1 P7 F2 114.0(14) . . ?
F6 P7 F2 84.4(11) . . ?
F3 P7 F2 78.6(11) . . ?
F5 P7 F2 95.2(12) . . ?
F1A P7 F2 86.0(13) . . ?
F4 P7 F2 154.4(13) . . ?
F11 P8 F12A 143.7(19) . . ?
F11 P8 F8 110.5(15) . . ?
F12A P8 F8 105.6(14) . . ?
F11 P8 F10 86.4(17) . . ?
F12A P8 F10 57.3(15) . . ?
F8 P8 F10 162.5(15) . . ?
F11 P8 F7 88.8(14) . . ?
F12A P8 F7 88.7(15) . . ?
F8 P8 F7 87.7(8) . . ?
F10 P8 F7 88.1(12) . . ?
F11 P8 F10A 47.2(13) . . ?
F12A P8 F10A 96.8(16) . . ?
F8 P8 F10A 157.6(14) . . ?
F10 P8 F10A 39.6(12) . . ?
F7 P8 F10A 92.2(12) . . ?
F11 P8 F9 94.8(17) . . ?
F12A P8 F9 82.4(17) . . ?
F8 P8 F9 100.3(12) . . ?
F10 P8 F9 82.1(14) . . ?
F7 P8 F9 169.4(12) . . ?
F10A P8 F9 83.1(15) . . ?
F11 P8 F9A 86.3(17) . . ?
F12A P8 F9A 100.9(17) . . ?
F8 P8 F9A 84.8(12) . . ?
F10 P8 F9A 101.3(15) . . ?
F7 P8 F9A 169.1(12) . . ?
F10A P8 F9A 91.7(15) . . ?
F9 P8 F9A 21.5(14) . . ?
F11 P8 F12 173.5(18) . . ?
F12A P8 F12 31.7(13) . . ?
F8 P8 F12 74.9(12) . . ?
F10 P8 F12 88.6(16) . . ?
F7 P8 F12 95.1(13) . . ?
F10A P8 F12 127.3(16) . . ?
F9 P8 F12 80.4(16) . . ?
F9A P8 F12 90.6(16) . . ?
F11 P8 F11A 36.5(13) . . ?
F12A P8 F11A 178.4(17) . . ?
F8 P8 F11A 74.1(11) . . ?
F10 P8 F11A 122.9(16) . . ?
F7 P8 F11A 89.7(12) . . ?
F10A P8 F11A 83.6(14) . . ?
F9 P8 F11A 99.2(14) . . ?
F9A P8 F11A 80.6(14) . . ?
F12 P8 F11A 148.3(15) . . ?
F13 P9 F15 90.6(7) . . ?
F13 P9 F18 90.8(6) . . ?
F15 P9 F18 90.0(5) . . ?
F13 P9 F17 90.0(7) . . ?
F15 P9 F17 178.9(6) . . ?
F18 P9 F17 91.0(5) . . ?
F13 P9 F16 177.4(6) . . ?
F15 P9 F16 88.9(6) . . ?
F18 P9 F16 91.7(6) . . ?
F17 P9 F16 90.5(6) . . ?
F13 P9 F14 90.5(6) . . ?
F15 P9 F14 89.9(5) . . ?
F18 P9 F14 178.7(6) . . ?
F17 P9 F14 89.1(5) . . ?
F16 P9 F14 87.0(6) . . ?
F1A F1 P7 81.4(42) . . ?
F1A F1 F4A 141.0(51) . . ?
P7 F1 F4A 59.7(14) . . ?
F1 F1A P7 70.5(42) . . ?
F2 F2A P7 87.1(52) . . ?
F4 F4A P7 80.8(37) . . ?
F4 F4A F1 136.3(42) . . ?
P7 F4A F1 60.4(14) . . ?
F9 F9A P8 80.8(49) . . ?
F10 F10A F11 127.7(35) . . ?
F10 F10A P8 69.7(23) . . ?
F11 F10A P8 58.7(18) . . ?
F11 F11A P8 55.3(22) . . ?
F12 F12A F10 149.7(49) . . ?
F12 F12A P8 86.7(36) . . ?
F10 F12A P8 64.8(18) . . ?
F2A F2 P7 70.5(48) . . ?
F4A F4 P7 68.1(38) . . ?
F9A F9 P8 77.7(49) . . ?
F10A F10 F12A 128.3(32) . . ?
F10A F10 P8 70.7(23) . . ?
F12A F10 P8 57.9(15) . . ?
F11A F11 F10A 161.6(40) . . ?
F11A F11 P8 88.2(28) . . ?
F10A F11 P8 74.1(21) . . ?
F12A F12 P8 61.6(33) . . ?
C1 N1 C8 117.0(11) . . ?
C1 N1 Na1 148.1(9) . . ?
C8 N1 Na1 94.8(8) . . ?
C7 N2 C8 117.0(11) . . ?
C7 N2 Na1 146.8(9) . . ?
C8 N2 Na1 96.1(8) . . ?
C71 N6 C72 117.8(11) . . ?
C71 N6 Na1 147.1(9) . . ?
C72 N6 Na1 95.1(8) . . ?
C65 N5 C72 117.9(12) . . ?
C65 N5 Na1 147.9(9) . . ?
C72 N5 Na1 94.2(8) . . ?
C39 N4 C40 117.6(12) . . ?
C39 N4 Na1 147.0(10) . . ?
C40 N4 Na1 95.4(8) . . ?
C33 N3 C40 119.6(12) . . ?
C33 N3 Na1 145.5(9) . . ?
C40 N3 Na1 94.8(8) . . ?
N1 C1 C2 123.5(12) . . ?
N1 C1 P1 109.2(9) . . ?
C2 C1 P1 127.0(10) . . ?
C3 C2 C1 119.6(13) . . ?
C2 C3 C4 120.3(14) . . ?
C5 C4 C8 117.4(13) . . ?
C5 C4 C3 125.7(13) . . ?
C8 C4 C3 116.8(13) . . ?
C6 C5 C4 119.2(13) . . ?
C5 C6 C7 118.7(13) . . ?
N2 C7 C6 123.5(12) . . ?
N2 C7 P2 113.0(9) . . ?
C6 C7 P2 123.4(11) . . ?
N2 C8 N1 113.5(12) . . ?
N2 C8 C4 123.7(13) . . ?
N1 C8 C4 122.7(12) . . ?
N2 C8 Na1 56.4(7) . . ?
N1 C8 Na1 57.2(7) . . ?
C4 C8 Na1 179.0(10) . . ?
C10 C9 C14 121.3(13) . . ?
C10 C9 P1 118.4(11) . . ?
C14 C9 P1 120.3(10) . . ?
C9 C10 C11 119.3(14) . . ?
C12 C11 C10 120.4(15) . . ?
C11 C12 C13 119.8(15) . . ?
C12 C13 C14 120.8(14) . . ?
C9 C14 C13 118.4(13) . . ?
C16 C15 C20 118.1(14) . . ?
C16 C15 P1 117.9(11) . . ?
C20 C15 P1 123.9(11) . . ?
C17 C16 C15 121.8(16) . . ?
C16 C17 C18 118.7(16) . . ?
C19 C18 C17 120.2(16) . . ?
C18 C19 C20 120.4(16) . . ?
C19 C20 C15 120.8(15) . . ?
C22 C21 C26 120.2(13) . . ?
C22 C21 P2 121.8(11) . . ?
C26 C21 P2 118.0(11) . . ?
C23 C22 C21 119.8(14) . . ?
C22 C23 C24 120.9(15) . . ?
C25 C24 C23 120.2(16) . . ?
C24 C25 C26 121.0(15) . . ?
C21 C26 C25 117.8(14) . . ?
C28 C27 C32 116.8(13) . . ?
C28 C27 P2 123.5(11) . . ?
C32 C27 P2 119.4(11) . . ?
C29 C28 C27 121.6(14) . . ?
C31 C32 C27 123.6(15) . . ?
C28 C29 C30 119.6(15) . . ?
C29 C30 C31 120.0(16) . . ?
C32 C31 C30 118.1(15) . . ?
N3 C33 C34 121.4(13) . . ?
N3 C33 P3 113.5(10) . . ?
C34 C33 P3 125.0(11) . . ?
C35 C34 C33 120.4(13) . . ?
C34 C35 C36 118.0(14) . . ?
C35 C36 C40 120.8(13) . . ?
C35 C36 C37 124.4(14) . . ?
C40 C36 C37 114.8(13) . . ?
C38 C37 C36 119.0(14) . . ?
C37 C38 C39 120.9(14) . . ?
N4 C39 C38 121.4(13) . . ?
N4 C39 P4 112.6(10) . . ?
C38 C39 P4 125.9(11) . . ?
N4 C40 N3 114.2(12) . . ?
N4 C40 C36 126.1(13) . . ?
N3 C40 C36 119.7(13) . . ?
N4 C40 Na1 57.1(7) . . ?
N3 C40 Na1 57.1(7) . . ?
C36 C40 Na1 176.1(11) . . ?
C42 C41 C46 115.9(14) . . ?
C42 C41 P3 120.2(11) . . ?
C46 C41 P3 123.9(11) . . ?
C43 C42 C41 123.1(16) . . ?
C42 C43 C44 120.1(18) . . ?
C45 C44 C43 119.2(17) . . ?
C44 C45 C46 120.1(16) . . ?
C41 C46 C45 121.4(15) . . ?
C52 C47 C48 118.7(14) . . ?
C52 C47 P3 123.9(11) . . ?
C48 C47 P3 117.4(11) . . ?
C47 C48 C49 120.6(14) . . ?
C50 C49 C48 118.3(15) . . ?
C51 C50 C49 121.2(16) . . ?
C50 C51 C52 120.1(15) . . ?
C47 C52 C51 121.0(13) . . ?
C58 C53 C54 117.4(15) . . ?
C58 C53 P4 119.0(13) . . ?
C54 C53 P4 123.6(12) . . ?
C53 C54 C55 120.7(16) . . ?
C56 C55 C54 119.1(18) . . ?
C55 C56 C57 121.5(20) . . ?
C56 C57 C58 119.4(20) . . ?
C53 C58 C57 121.9(18) . . ?
C60 C59 C64 119.7(14) . . ?
C60 C59 P4 121.5(11) . . ?
C64 C59 P4 118.7(11) . . ?
C59 C60 C61 120.4(16) . . ?
C60 C61 C62 118.9(17) . . ?
C63 C62 C61 121.8(16) . . ?
C62 C63 C64 119.7(15) . . ?
C59 C64 C63 119.5(14) . . ?
N5 C65 C66 123.9(12) . . ?
N5 C65 P5 110.8(10) . . ?
C66 C65 P5 125.2(11) . . ?
C67 C66 C65 118.9(14) . . ?
C66 C67 C68 119.6(15) . . ?
C67 C68 C72 118.0(13) . . ?
C67 C68 C69 124.7(14) . . ?
C72 C68 C69 117.3(13) . . ?
C70 C69 C68 118.0(14) . . ?
C69 C70 C71 120.7(13) . . ?
N6 C71 C70 122.7(12) . . ?
N6 C71 P6 112.0(9) . . ?
C70 C71 P6 125.3(10) . . ?
N5 C72 N6 115.0(12) . . ?
N5 C72 C68 121.6(12) . . ?
N6 C72 C68 123.4(12) . . ?
N5 C72 Na1 58.0(7) . . ?
N6 C72 Na1 57.0(7) . . ?
C68 C72 Na1 176.9(10) . . ?
C74 C73 C78 119.6(13) . . ?
C74 C73 P5 121.0(11) . . ?
C78 C73 P5 119.3(11) . . ?
C73 C74 C75 119.5(15) . . ?
C76 C75 C74 120.9(17) . . ?
C75 C76 C77 120.4(18) . . ?
C76 C77 C78 118.3(18) . . ?
C73 C78 C77 121.2(16) . . ?
C80 C79 C84 118.0(14) . . ?
C80 C79 P5 118.6(12) . . ?
C84 C79 P5 123.4(11) . . ?
C79 C80 C81 120.7(16) . . ?
C82 C81 C80 119.5(17) . . ?
C81 C82 C83 121.5(18) . . ?
C82 C83 C84 119.8(17) . . ?
C83 C84 C79 120.4(15) . . ?
C90 C85 C86 120.8(13) . . ?
C90 C85 P6 121.2(11) . . ?
C86 C85 P6 117.9(11) . . ?
C87 C86 C85 118.7(14) . . ?
C88 C87 C86 119.5(15) . . ?
C89 C88 C87 121.6(15) . . ?
C88 C89 C90 119.5(14) . . ?
C85 C90 C89 119.8(13) . . ?
C96 C91 C92 120.3(13) . . ?
C96 C91 P6 124.0(10) . . ?
C92 C91 P6 115.7(10) . . ?
C91 C92 C93 119.0(14) . . ?
C94 C93 C92 119.7(15) . . ?
C95 C94 C93 119.8(15) . . ?
C94 C95 C96 120.9(15) . . ?
C91 C96 C95 120.2(14) . . ?
N1S C2S C1S 175.4(23) . . ?
N2S C4S C3S 178.0(20) . . ?
N3S C6S C5S 175.1(26) . . ?
N4S C8S C7S 172.5(26) . . ?
N5S C10S C9S 164.2(41) . . ?
C13S O1S C12S 117.8(20) . . ?
C11S C12S O1S 101.3(22) . . ?
O1S C13S C14S 112.1(22) . . ?

loop_
_geom_bond_atom_site_label_1
_geom_bond_atom_site_label_2
_geom_bond_distance
_geom_bond_site_symmetry_2
_geom_bond_publ_flag
Au1 P1 2.368(4) . ?
Au1 P5 2.370(4) . ?
Au1 P3 2.371(4) . ?
Au1 Na1 3.544(6) . ?
Au2 P2 2.372(4) . ?
Au2 P4 2.376(4) . ?
Au2 P6 2.386(4) . ?
Au2 Na1 3.584(6) . ?
Na1 N2 2.446(12) . ?
Na1 N6 2.458(12) . ?
Na1 N1 2.462(12) . ?
Na1 N3 2.467(13) . ?
Na1 N4 2.470(12) . ?
Na1 N5 2.484(12) . ?
Na1 C8 2.920(15) . ?
Na1 C72 2.920(15) . ?
Na1 C40 2.93(2) . ?
P1 C15 1.815(13) . ?
P1 C9 1.831(13) . ?
P1 C1 1.860(13) . ?
P2 C27 1.801(14) . ?
P2 C21 1.808(14) . ?
P2 C7 1.850(13) . ?
P3 C41 1.813(14) . ?
P3 C47 1.823(15) . ?
P3 C33 1.822(14) . ?
P4 C53 1.795(15) . ?
P4 C39 1.809(15) . ?
P4 C59 1.824(14) . ?
P5 C79 1.819(14) . ?
P5 C73 1.819(13) . ?
P5 C65 1.866(13) . ?
P6 C91 1.826(13) . ?
P6 C85 1.836(14) . ?
P6 C71 1.839(13) . ?
P7 F4A 1.54(3) . ?
P7 F2A 1.56(3) . ?
P7 F1 1.55(3) . ?
P7 F6 1.585(10) . ?
P7 F3 1.598(11) . ?
P7 F5 1.603(11) . ?
P7 F1A 1.63(3) . ?
P7 F4 1.64(3) . ?
P7 F2 1.65(3) . ?
P8 F11 1.43(3) . ?
P8 F12A 1.49(3) . ?
P8 F8 1.560(14) . ?
P8 F10 1.60(3) . ?
P8 F7 1.597(14) . ?
P8 F10A 1.60(3) . ?
P8 F9 1.62(3) . ?
P8 F9A 1.60(3) . ?
P8 F12 1.70(3) . ?
P8 F11A 1.73(3) . ?
P9 F13 1.577(11) . ?
P9 F15 1.585(10) . ?
P9 F18 1.589(9) . ?
P9 F17 1.594(11) . ?
P9 F16 1.601(11) . ?
P9 F14 1.615(9) . ?
F1 F1A 0.78(3) . ?
F1 F4A 1.55(5) . ?
F2A F2 0.63(4) . ?
F4A F4 0.86(3) . ?
F9A F9 0.60(4) . ?
F10A F10 1.08(3) . ?
F10A F11 1.22(4) . ?
F11A F11 1.03(3) . ?
F12A F12 0.89(4) . ?
F12A F10 1.48(4) . ?
N1 C1 1.35(2) . ?
N1 C8 1.38(2) . ?
N2 C7 1.33(2) . ?
N2 C8 1.36(2) . ?
N6 C71 1.33(2) . ?
N6 C72 1.38(2) . ?
N5 C65 1.32(2) . ?
N5 C72 1.36(2) . ?
N4 C39 1.34(2) . ?
N4 C40 1.36(2) . ?
N3 C33 1.32(2) . ?
N3 C40 1.39(2) . ?
C1 C2 1.37(2) . ?
C2 C3 1.36(2) . ?
C3 C4 1.42(2) . ?
C4 C5 1.40(2) . ?
C4 C8 1.40(2) . ?
C5 C6 1.38(2) . ?
C6 C7 1.40(2) . ?
C9 C10 1.38(2) . ?
C9 C14 1.39(2) . ?
C10 C11 1.40(2) . ?
C11 C12 1.38(2) . ?
C12 C13 1.39(2) . ?
C13 C14 1.40(2) . ?
C15 C16 1.39(2) . ?
C15 C20 1.38(2) . ?
C16 C17 1.37(2) . ?
C17 C18 1.40(2) . ?
C18 C19 1.36(2) . ?
C19 C20 1.38(2) . ?
C21 C22 1.40(2) . ?
C21 C26 1.40(2) . ?
C22 C23 1.36(2) . ?
C23 C24 1.39(2) . ?
C24 C25 1.35(2) . ?
C25 C26 1.42(2) . ?
C27 C28 1.39(2) . ?
C27 C32 1.40(2) . ?
C28 C29 1.39(2) . ?
C32 C31 1.37(2) . ?
C29 C30 1.40(2) . ?
C30 C31 1.40(2) . ?
C33 C34 1.43(2) . ?
C34 C35 1.36(2) . ?
C35 C36 1.39(2) . ?
C36 C40 1.41(2) . ?
C36 C37 1.45(2) . ?
C37 C38 1.37(2) . ?
C38 C39 1.43(2) . ?
C41 C42 1.37(2) . ?
C41 C46 1.38(2) . ?
C42 C43 1.36(2) . ?
C43 C44 1.37(2) . ?
C44 C45 1.34(2) . ?
C45 C46 1.40(2) . ?
C47 C52 1.39(2) . ?
C47 C48 1.40(2) . ?
C48 C49 1.42(2) . ?
C49 C50 1.39(2) . ?
C50 C51 1.37(2) . ?
C51 C52 1.39(2) . ?
C53 C58 1.33(2) . ?
C53 C54 1.40(2) . ?
C54 C55 1.43(2) . ?
C55 C56 1.33(2) . ?
C56 C57 1.35(2) . ?
C57 C58 1.42(2) . ?
C59 C60 1.38(2) . ?
C59 C64 1.38(2) . ?
C60 C61 1.38(2) . ?
C61 C62 1.39(2) . ?
C62 C63 1.34(2) . ?
C63 C64 1.40(2) . ?
C65 C66 1.40(2) . ?
C66 C67 1.35(2) . ?
C67 C68 1.41(2) . ?
C68 C72 1.42(2) . ?
C68 C69 1.43(2) . ?
C69 C70 1.38(2) . ?
C70 C71 1.41(2) . ?
C73 C74 1.37(2) . ?
C73 C78 1.37(2) . ?
C74 C75 1.42(2) . ?
C75 C76 1.36(2) . ?
C76 C77 1.38(2) . ?
C77 C78 1.42(2) . ?
C79 C80 1.37(2) . ?
C79 C84 1.40(2) . ?
C80 C81 1.42(2) . ?
C81 C82 1.34(2) . ?
C82 C83 1.36(2) . ?
C83 C84 1.40(2) . ?
C85 C90 1.37(2) . ?
C85 C86 1.41(2) . ?
C86 C87 1.39(2) . ?
C87 C88 1.39(2) . ?
C88 C89 1.36(2) . ?
C89 C90 1.41(2) . ?
C91 C96 1.38(2) . ?
C91 C92 1.40(2) . ?
C92 C93 1.41(2) . ?
C93 C94 1.40(2) . ?
C94 C95 1.37(2) . ?
C95 C96 1.39(2) . ?
C1S C2S 1.40(3) . ?
C2S N1S 1.20(2) . ?
C3S C4S 1.45(2) . ?
C4S N2S 1.15(2) . ?
C5S C6S 1.53(3) . ?
C6S N3S 1.16(3) . ?
C7S C8S 1.50(3) . ?
C8S N4S 1.11(2) . ?
C9S C10S 1.52(5) . ?
C10S N5S 1.31(5) . ?
O1S C13S 1.568(10) . ?
O1S C12S 1.585(10) . ?
C11S C12S 1.488(10) . ?
C13S C14S 1.505(10) . ?
